data_8104979
loop_
_publ_author_name
'Sun, Guo-Xiang'
'Min, Li-Jing'
'Han, Liang'
'Liu, Xing-Hai'

_publ_section_title
;
 The crystal structure of
 (E)-3-chloro-2-(2-(4-methylbenzylidene)hydrazinyl)pyridine, C13H12ClN3
;
_journal_issue 1
_journal_name_full 'Zeitschrift f\"ur Kristallographie - New Crystal Structures'
_journal_page_first 129
_journal_page_last 131
_journal_paper_doi 10.1515/ncrs-2021-0432
_journal_volume 237
_journal_year 2022
_chemical_formula_moiety 'C13 H12 Cl N3'
_chemical_formula_sum 'C13 H12 Cl N3'
_chemical_formula_weight 245.71
_space_group_crystal_system orthorhombic
_space_group_IT_number 43
_space_group_name_Hall 'F 2 -2d'
_space_group_name_H-M_alt 'F d d 2'
_atom_sites_solution_hydrogens geom
_atom_sites_solution_primary direct
_cell_angle_alpha 90
_cell_angle_beta 90
_cell_angle_gamma 90
_cell_formula_units_Z 32
_cell_length_a 28.7760(11)
_cell_length_b 41.7393(17)
_cell_length_c 8.5929(3)
_cell_measurement_reflns_used 9467
_cell_measurement_temperature 296.15
_cell_measurement_theta_max 24.991
_cell_measurement_theta_min 1.719
_cell_volume 10320.8(7)
_computing_molecular_graphics 'Olex2 [1]'
_computing_publication_material 'Olex2 [1]'
_computing_structure_refinement 'ShelXL [2]'
_computing_structure_solution 'ShelXS [3]'
_diffrn_ambient_temperature 296.15
_diffrn_measured_fraction_theta_full 0.995
_diffrn_measured_fraction_theta_max 0.995
_diffrn_measurement_device_type
;
;
_diffrn_measurement_method '\w scans'
_diffrn_radiation_monochromator graphite
_diffrn_radiation_type MoK\a
_diffrn_radiation_wavelength 0.71073
_diffrn_reflns_av_R_equivalents 0.0540
_diffrn_reflns_av_unetI/netI 0.0829
_diffrn_reflns_Laue_measured_fraction_full 0.995
_diffrn_reflns_Laue_measured_fraction_max 0.995
_diffrn_reflns_limit_h_max 28
_diffrn_reflns_limit_h_min -33
_diffrn_reflns_limit_k_max 31
_diffrn_reflns_limit_k_min -49
_diffrn_reflns_limit_l_max 9
_diffrn_reflns_limit_l_min -10
_diffrn_reflns_number 9647
_diffrn_reflns_point_group_measured_fraction_full 0.888
_diffrn_reflns_point_group_measured_fraction_max 0.888
_diffrn_reflns_theta_full 24.991
_diffrn_reflns_theta_max 24.991
_diffrn_reflns_theta_min 1.719
_exptl_absorpt_coefficient_mu 0.277
_exptl_absorpt_correction_type none
_exptl_crystal_colour 'clear light colourless'
_exptl_crystal_colour_lustre clear
_exptl_crystal_colour_modifier light
_exptl_crystal_colour_primary colourless
_exptl_crystal_density_diffrn 1.265
_exptl_crystal_description block
_exptl_crystal_F_000 4096
_exptl_crystal_size_max 0.862
_exptl_crystal_size_mid 0.687
_exptl_crystal_size_min 0.28
_refine_diff_density_max 0.136
_refine_diff_density_min -0.151
_refine_diff_density_rms 0.034
_refine_ls_abs_structure_details
;
 Flack x determined using 694 quotients [(I+)-(I-)]/[(I+)+(I-)]
 (Parsons, Flack and Wagner, Acta Cryst. B69 (2013) 249-259).
;
_refine_ls_abs_structure_Flack -0.04(7)
_refine_ls_extinction_coef .
_refine_ls_extinction_method none
_refine_ls_goodness_of_fit_ref 0.934
_refine_ls_hydrogen_treatment constr
_refine_ls_matrix_type full
_refine_ls_number_parameters 309
_refine_ls_number_reflns 4032
_refine_ls_number_restraints 1
_refine_ls_restrained_S_all 0.934
_refine_ls_R_factor_all 0.1144
_refine_ls_R_factor_gt 0.0477
_refine_ls_shift/su_max 0.000
_refine_ls_shift/su_mean 0.000
_refine_ls_structure_factor_coef Fsqd
_refine_ls_weighting_details 'w=1/[\s^2^(Fo^2^)+(0.0324P)^2^] where P=(Fo^2^+2Fc^2^)/3'
_refine_ls_weighting_scheme calc
_refine_ls_wR_factor_gt 0.0822
_refine_ls_wR_factor_ref 0.0976
_reflns_Friedel_coverage 0.663
_reflns_Friedel_fraction_full 0.764
_reflns_Friedel_fraction_max 0.764
_reflns_number_gt 2155
_reflns_number_total 4032
_reflns_threshold_expression 'I > 2\s(I)'
_cod_data_source_file suppl_j_ncrs-2021-0432_suppl.cif
_cod_data_source_block a
_cod_database_code 8104979
_shelx_space_group_comment
;
The symmetry employed for this shelxl refinement is uniquely defined
by the following loop, which should always be used as a source of
symmetry information in preference to the above space-group names.
They are only intended as comments.
;
_shelx_estimated_absorpt_t_max 0.926
_shelx_estimated_absorpt_t_min 0.796
_olex2_refinement_description
;
1. Fixed Uiso
 At 1.2 times of:
  All C(H) groups, All N(H) groups
 At 1.5 times of:
  All C(H,H,H) groups
2.a Aromatic/amide H refined with riding coordinates:
 N2(H2), C2(H2A), C3(H3), C4(H4), C6(H6), C8(H8), C9(H9), C12(H12), C13(H13),
 N5(H5), C15(H15), C16(H16), C17(H17), C19(H19), C21(H21), C22(H22), C24(H24),
 C25(H25)
2.b Idealised Me refined as rotating group:
 C11(H11A,H11B,H11C), C26(H26A,H26B,H26C)
;

loop_
_space_group_symop_operation_xyz
'x, y, z'
'-x, -y, z'
'x+1/4, -y+1/4, z+1/4'
'-x+1/4, y+1/4, z+1/4'
'x, y+1/2, z+1/2'
'-x, -y+1/2, z+1/2'
'x+1/4, -y+3/4, z+3/4'
'-x+1/4, y+3/4, z+3/4'
'x+1/2, y, z+1/2'
'-x+1/2, -y, z+1/2'
'x+3/4, -y+1/4, z+3/4'
'-x+3/4, y+1/4, z+3/4'
'x+1/2, y+1/2, z'
'-x+1/2, -y+1/2, z'
'x+3/4, -y+3/4, z+1/4'
'-x+3/4, y+3/4, z+1/4'

loop_
_atom_site_label
_atom_site_type_symbol
_atom_site_fract_x
_atom_site_fract_y
_atom_site_fract_z
_atom_site_U_iso_or_equiv
_atom_site_adp_type
_atom_site_occupancy
_atom_site_site_symmetry_order
_atom_site_calc_flag
_atom_site_refinement_flags_posn
_atom_site_refinement_flags_adp
_atom_site_refinement_flags_occupancy
_atom_site_disorder_assembly
_atom_site_disorder_group
Cl1 Cl 0.14907(5) 0.10676(4) 0.97745(18) 0.0832(6) Uani 1 1 d . . . . .
N1 N 0.25519(17) 0.15579(12) 1.1510(6) 0.0668(13) Uani 1 1 d . . . . .
N2 N 0.18239(14) 0.14320(11) 1.2509(5) 0.0653(13) Uani 1 1 d . . . . .
H2 H 0.1559 0.1338 1.2421 0.078 Uiso 1 1 calc R . . . .
N3 N 0.19270(15) 0.16015(10) 1.3844(6) 0.0578(12) Uani 1 1 d . . . . .
C1 C 0.20317(17) 0.12420(13) 0.9980(7) 0.0590(15) Uani 1 1 d . . . . .
C2 C 0.2350(2) 0.12183(14) 0.8815(7) 0.0713(17) Uani 1 1 d . . . . .
H2A H 0.2279 0.1107 0.7908 0.086 Uiso 1 1 calc R . . . .
C3 C 0.2776(2) 0.13613(16) 0.9000(8) 0.0774(19) Uani 1 1 d . . . . .
H3 H 0.3002 0.1346 0.8231 0.093 Uiso 1 1 calc R . . . .
C4 C 0.2858(2) 0.15269(16) 1.0346(9) 0.0770(19) Uani 1 1 d . . . . .
H4 H 0.3146 0.1625 1.0460 0.092 Uiso 1 1 calc R . . . .
C5 C 0.2140(2) 0.14132(13) 1.1326(7) 0.0565(15) Uani 1 1 d . . . . .
C6 C 0.16139(18) 0.15986(13) 1.4911(7) 0.0580(15) Uani 1 1 d . . . . .
H6 H 0.1343 0.1481 1.4755 0.070 Uiso 1 1 calc R . . . .
C7 C 0.1674(2) 0.17739(13) 1.6348(6) 0.0516(14) Uani 1 1 d . . . . .
C8 C 0.20846(19) 0.19301(13) 1.6705(6) 0.0606(16) Uani 1 1 d . . . . .
H8 H 0.2329 0.1927 1.5997 0.073 Uiso 1 1 calc R . . . .
C9 C 0.2135(2) 0.20902(14) 1.8104(7) 0.0688(17) Uani 1 1 d . . . . .
H9 H 0.2414 0.2193 1.8313 0.083 Uiso 1 1 calc R . . . .
C10 C 0.1786(2) 0.21023(14) 1.9196(7) 0.0689(18) Uani 1 1 d . . . . .
C11 C 0.1843(2) 0.22825(17) 2.0705(7) 0.102(3) Uani 1 1 d . . . . .
H11A H 0.1744 0.2500 2.0567 0.154 Uiso 1 1 calc GR . . . .
H11B H 0.2164 0.2279 2.1013 0.154 Uiso 1 1 calc GR . . . .
H11C H 0.1657 0.2183 2.1498 0.154 Uiso 1 1 calc GR . . . .
C12 C 0.1377(2) 0.19496(16) 1.8823(8) 0.0790(18) Uani 1 1 d . . . . .
H12 H 0.1132 0.1956 1.9529 0.095 Uiso 1 1 calc R . . . .
C13 C 0.1319(2) 0.17874(14) 1.7433(7) 0.0708(16) Uani 1 1 d . . . . .
H13 H 0.1038 0.1686 1.7224 0.085 Uiso 1 1 calc R . . . .
Cl2 Cl 0.05160(6) 0.02663(4) 1.1392(2) 0.1052(7) Uani 1 1 d . . . . .
N4 N 0.11658(18) 0.08678(12) 1.4173(7) 0.0792(15) Uani 1 1 d . . . . .
N5 N 0.06095(15) 0.09503(12) 1.2282(5) 0.0636(13) Uani 1 1 d . . . . .
H5 H 0.0409 0.0878 1.1630 0.076 Uiso 1 1 calc R . . . .
N6 N 0.06571(16) 0.12764(12) 1.2492(5) 0.0578(12) Uani 1 1 d . . . . .
C14 C 0.0864(2) 0.04140(16) 1.2876(7) 0.0622(16) Uani 1 1 d . . . . .
C15 C 0.1106(2) 0.02108(16) 1.3774(10) 0.089(2) Uani 1 1 d . . . . .
H15 H 0.1084 -0.0010 1.3634 0.107 Uiso 1 1 calc R . . . .
C16 C 0.1392(3) 0.0341(2) 1.4923(10) 0.110(2) Uani 1 1 d . . . . .
H16 H 0.1567 0.0210 1.5575 0.132 Uiso 1 1 calc R . . . .
C17 C 0.1407(2) 0.0665(2) 1.5059(9) 0.093(2) Uani 1 1 d . . . . .
H17 H 0.1599 0.0751 1.5822 0.112 Uiso 1 1 calc R . . . .
C18 C 0.0882(2) 0.07418(15) 1.3112(7) 0.0573(15) Uani 1 1 d . . . . .
C19 C 0.0356(2) 0.14463(15) 1.1803(7) 0.0636(17) Uani 1 1 d . . . . .
H19 H 0.0120 0.1343 1.1257 0.076 Uiso 1 1 calc R . . . .
C20 C 0.0362(2) 0.17938(15) 1.1827(7) 0.0627(16) Uani 1 1 d . . . . .
C21 C 0.0651(2) 0.19768(19) 1.2714(9) 0.088(2) Uani 1 1 d . . . . .
H21 H 0.0856 0.1876 1.3395 0.105 Uiso 1 1 calc R . . . .
C22 C 0.0649(3) 0.2307(2) 1.2628(11) 0.105(3) Uani 1 1 d . . . . .
H22 H 0.0852 0.2425 1.3242 0.127 Uiso 1 1 calc R . . . .
C23 C 0.0345(4) 0.24642(19) 1.1632(11) 0.107(3) Uani 1 1 d . . . . .
C24 C 0.0060(3) 0.2281(2) 1.0782(10) 0.134(3) Uani 1 1 d . . . . .
H24 H -0.0151 0.2379 1.0111 0.161 Uiso 1 1 calc R . . . .
C25 C 0.0070(2) 0.1959(2) 1.0874(9) 0.108(3) Uani 1 1 d . . . . .
H25 H -0.0134 0.1842 1.0251 0.129 Uiso 1 1 calc R . . . .
C26 C 0.0362(4) 0.28315(18) 1.1560(12) 0.181(4) Uani 1 1 d . . . . .
H26A H 0.0330 0.2900 1.0499 0.272 Uiso 1 1 calc GR . . . .
H26B H 0.0654 0.2905 1.1967 0.272 Uiso 1 1 calc GR . . . .
H26C H 0.0113 0.2919 1.2168 0.272 Uiso 1 1 calc GR . . . .

loop_
_atom_site_aniso_label
_atom_site_aniso_U_11
_atom_site_aniso_U_22
_atom_site_aniso_U_33
_atom_site_aniso_U_23
_atom_site_aniso_U_13
_atom_site_aniso_U_12
Cl1 0.0792(11) 0.0966(13) 0.0738(11) -0.0256(10) 0.0048(10) -0.0173(10)
N1 0.048(3) 0.094(4) 0.058(3) 0.006(3) -0.004(3) -0.003(3)
N2 0.053(3) 0.085(4) 0.057(3) -0.020(3) -0.003(3) -0.005(2)
N3 0.059(3) 0.061(3) 0.053(3) -0.007(3) -0.007(3) -0.009(3)
C1 0.051(3) 0.073(4) 0.054(4) -0.003(3) 0.003(3) 0.000(3)
C2 0.076(4) 0.085(5) 0.053(4) -0.003(4) 0.003(4) 0.015(4)
C3 0.067(5) 0.103(6) 0.062(5) 0.015(4) 0.015(4) 0.018(4)
C4 0.046(4) 0.103(6) 0.081(5) 0.022(4) -0.001(4) 0.001(4)
C5 0.059(4) 0.061(4) 0.049(4) 0.003(3) 0.003(4) 0.008(3)
C6 0.054(4) 0.062(4) 0.058(4) -0.002(3) -0.007(4) -0.003(3)
C7 0.056(4) 0.052(4) 0.047(3) -0.004(3) -0.001(3) -0.002(3)
C8 0.057(4) 0.067(4) 0.059(4) -0.015(3) 0.006(3) 0.004(3)
C9 0.065(4) 0.065(4) 0.076(4) -0.016(3) -0.001(4) -0.009(3)
C10 0.079(5) 0.066(4) 0.062(4) -0.012(3) 0.007(4) -0.002(4)
C11 0.125(6) 0.107(6) 0.075(5) -0.043(4) 0.005(4) -0.021(5)
C12 0.082(5) 0.091(5) 0.064(4) -0.017(4) 0.019(4) -0.022(4)
C13 0.062(4) 0.085(5) 0.066(4) -0.006(4) 0.000(4) -0.017(3)
Cl2 0.1215(15) 0.0818(13) 0.1123(13) -0.0405(11) -0.0083(13) -0.0067(11)
N4 0.080(4) 0.064(4) 0.094(4) -0.006(3) -0.017(3) -0.001(3)
N5 0.065(3) 0.061(4) 0.065(3) -0.003(3) -0.001(3) -0.006(3)
N6 0.062(3) 0.053(3) 0.059(3) -0.006(3) 0.005(3) -0.004(2)
C14 0.065(4) 0.059(5) 0.062(4) -0.015(3) 0.014(3) -0.008(3)
C15 0.097(6) 0.059(5) 0.111(6) 0.003(5) 0.012(5) 0.011(4)
C16 0.117(6) 0.095(7) 0.117(6) 0.003(6) -0.029(5) 0.018(5)
C17 0.103(5) 0.074(6) 0.103(6) -0.012(5) -0.042(5) 0.004(4)
C18 0.057(4) 0.052(4) 0.062(4) -0.009(3) 0.012(3) -0.008(3)
C19 0.064(4) 0.064(5) 0.063(4) -0.005(3) -0.004(3) -0.008(3)
C20 0.056(4) 0.063(5) 0.069(4) 0.004(4) 0.004(3) 0.000(3)
C21 0.082(5) 0.080(6) 0.101(5) -0.020(5) -0.014(4) 0.006(4)
C22 0.113(6) 0.069(6) 0.135(7) -0.040(5) 0.000(5) -0.010(5)
C23 0.155(8) 0.056(6) 0.110(7) 0.010(5) 0.033(6) 0.008(5)
C24 0.200(10) 0.068(7) 0.134(8) 0.008(6) -0.050(7) 0.016(6)
C25 0.122(6) 0.077(6) 0.124(6) 0.009(5) -0.041(6) -0.002(5)
C26 0.309(13) 0.061(6) 0.174(9) 0.004(6) 0.062(10) -0.001(7)

loop_
_atom_type_symbol
_atom_type_description
_atom_type_scat_dispersion_real
_atom_type_scat_dispersion_imag
_atom_type_scat_source
C C 0.0033 0.0016 'International Tables Vol C Tables 4.2.6.8 and 6.1.1.4'
H H 0.0000 0.0000 'International Tables Vol C Tables 4.2.6.8 and 6.1.1.4'
N N 0.0061 0.0033 'International Tables Vol C Tables 4.2.6.8 and 6.1.1.4'
Cl Cl 0.1484 0.1585 'International Tables Vol C Tables 4.2.6.8 and 6.1.1.4'

loop_
_geom_angle_atom_site_label_1
_geom_angle_atom_site_label_2
_geom_angle_atom_site_label_3
_geom_angle
_geom_angle_site_symmetry_1
_geom_angle_site_symmetry_3
C4 N1 C5 116.7(5) . .
N3 N2 H2 119.9 . .
C5 N2 H2 119.9 . .
C5 N2 N3 120.3(5) . .
C6 N3 N2 115.9(4) . .
C2 C1 Cl1 120.0(5) . .
C2 C1 C5 119.8(5) . .
C5 C1 Cl1 120.1(5) . .
C1 C2 H2A 120.5 . .
C1 C2 C3 119.0(6) . .
C3 C2 H2A 120.5 . .
C2 C3 H3 120.9 . .
C4 C3 C2 118.1(6) . .
C4 C3 H3 120.9 . .
N1 C4 C3 124.6(6) . .
N1 C4 H4 117.7 . .
C3 C4 H4 117.7 . .
N1 C5 N2 118.4(5) . .
N1 C5 C1 121.8(5) . .
N2 C5 C1 119.8(5) . .
N3 C6 H6 119.3 . .
N3 C6 C7 121.4(5) . .
C7 C6 H6 119.3 . .
C8 C7 C6 122.0(5) . .
C13 C7 C6 120.5(5) . .
C13 C7 C8 117.5(5) . .
C7 C8 H8 119.7 . .
C9 C8 C7 120.6(6) . .
C9 C8 H8 119.7 . .
C8 C9 H9 118.8 . .
C10 C9 C8 122.3(6) . .
C10 C9 H9 118.8 . .
C9 C10 C11 121.8(6) . .
C9 C10 C12 116.7(6) . .
C12 C10 C11 121.6(6) . .
C10 C11 H11A 109.5 . .
C10 C11 H11B 109.5 . .
C10 C11 H11C 109.5 . .
H11A C11 H11B 109.5 . .
H11A C11 H11C 109.5 . .
H11B C11 H11C 109.5 . .
C10 C12 H12 119.0 . .
C10 C12 C13 122.0(6) . .
C13 C12 H12 119.0 . .
C7 C13 H13 119.6 . .
C12 C13 C7 120.8(6) . .
C12 C13 H13 119.6 . .
C18 N4 C17 117.3(6) . .
N6 N5 H5 120.0 . .
C18 N5 H5 120.0 . .
C18 N5 N6 120.0(5) . .
C19 N6 N5 115.0(5) . .
C15 C14 Cl2 119.9(6) . .
C15 C14 C18 121.4(6) . .
C18 C14 Cl2 118.8(5) . .
C14 C15 H15 121.0 . .
C14 C15 C16 117.9(7) . .
C16 C15 H15 121.0 . .
C15 C16 H16 121.1 . .
C17 C16 C15 117.8(7) . .
C17 C16 H16 121.1 . .
N4 C17 C16 124.5(7) . .
N4 C17 H17 117.7 . .
C16 C17 H17 117.7 . .
N4 C18 N5 117.1(6) . .
N4 C18 C14 120.9(6) . .
N5 C18 C14 121.9(6) . .
N6 C19 H19 118.5 . .
N6 C19 C20 123.0(6) . .
C20 C19 H19 118.5 . .
C21 C20 C19 125.1(6) . .
C25 C20 C19 119.3(6) . .
C25 C20 C21 115.5(7) . .
C20 C21 H21 119.1 . .
C20 C21 C22 121.8(7) . .
C22 C21 H21 119.1 . .
C21 C22 H22 119.7 . .
C21 C22 C23 120.5(7) . .
C23 C22 H22 119.7 . .
C22 C23 C26 118.5(10) . .
C24 C23 C22 117.0(8) . .
C24 C23 C26 124.5(10) . .
C23 C24 H24 119.2 . .
C23 C24 C25 121.6(9) . .
C25 C24 H24 119.2 . .
C20 C25 H25 118.2 . .
C24 C25 C20 123.6(8) . .
C24 C25 H25 118.2 . .
C23 C26 H26A 109.5 . .
C23 C26 H26B 109.5 . .
C23 C26 H26C 109.5 . .
H26A C26 H26B 109.5 . .
H26A C26 H26C 109.5 . .
H26B C26 H26C 109.5 . .

loop_
_geom_bond_atom_site_label_1
_geom_bond_atom_site_label_2
_geom_bond_distance
_geom_bond_site_symmetry_2
Cl1 C1 1.727(5) .
N1 C4 1.338(7) .
N1 C5 1.339(6) .
N2 H2 0.8600 .
N2 N3 1.381(5) .
N2 C5 1.367(6) .
N3 C6 1.285(6) .
C1 C2 1.359(7) .
C1 C5 1.395(7) .
C2 H2A 0.9300 .
C2 C3 1.373(7) .
C3 H3 0.9300 .
C3 C4 1.368(8) .
C4 H4 0.9300 .
C6 H6 0.9300 .
C6 C7 1.446(7) .
C7 C8 1.384(7) .
C7 C13 1.384(7) .
C8 H8 0.9300 .
C8 C9 1.383(7) .
C9 H9 0.9300 .
C9 C10 1.374(7) .
C10 C11 1.509(8) .
C10 C12 1.376(7) .
C11 H11A 0.9600 .
C11 H11B 0.9600 .
C11 H11C 0.9600 .
C12 H12 0.9300 .
C12 C13 1.384(8) .
C13 H13 0.9300 .
Cl2 C14 1.734(6) .
N4 C17 1.335(8) .
N4 C18 1.332(7) .
N5 H5 0.8600 .
N5 N6 1.380(6) .
N5 C18 1.372(7) .
N6 C19 1.266(6) .
C14 C15 1.342(8) .
C14 C18 1.384(7) .
C15 H15 0.9300 .
C15 C16 1.395(9) .
C16 H16 0.9300 .
C16 C17 1.358(9) .
C17 H17 0.9300 .
C19 H19 0.9300 .
C19 C20 1.451(7) .
C20 C21 1.362(8) .
C20 C25 1.361(8) .
C21 H21 0.9300 .
C21 C22 1.381(9) .
C22 H22 0.9300 .
C22 C23 1.388(10) .
C23 C24 1.338(10) .
C23 C26 1.535(10) .
C24 H24 0.9300 .
C24 C25 1.350(9) .
C25 H25 0.9300 .
C26 H26A 0.9600 .
C26 H26B 0.9600 .
C26 H26C 0.9600 .

loop_
_geom_torsion_atom_site_label_1
_geom_torsion_atom_site_label_2
_geom_torsion_atom_site_label_3
_geom_torsion_atom_site_label_4
_geom_torsion
_geom_torsion_site_symmetry_1
_geom_torsion_site_symmetry_2
_geom_torsion_site_symmetry_3
_geom_torsion_site_symmetry_4
Cl1 C1 C2 C3 179.4(5) . . . .
Cl1 C1 C5 N1 -178.4(4) . . . .
Cl1 C1 C5 N2 2.6(7) . . . .
N2 N3 C6 C7 -178.3(4) . . . .
N3 N2 C5 N1 1.1(7) . . . .
N3 N2 C5 C1 -179.8(5) . . . .
N3 C6 C7 C8 -5.6(8) . . . .
N3 C6 C7 C13 175.2(5) . . . .
C1 C2 C3 C4 -1.2(9) . . . .
C2 C1 C5 N1 0.2(8) . . . .
C2 C1 C5 N2 -178.8(5) . . . .
C2 C3 C4 N1 0.6(10) . . . .
C4 N1 C5 N2 178.2(5) . . . .
C4 N1 C5 C1 -0.8(8) . . . .
C5 N1 C4 C3 0.5(9) . . . .
C5 N2 N3 C6 -178.1(4) . . . .
C5 C1 C2 C3 0.8(8) . . . .
C6 C7 C8 C9 -178.6(5) . . . .
C6 C7 C13 C12 178.8(6) . . . .
C7 C8 C9 C10 0.1(9) . . . .
C8 C7 C13 C12 -0.5(8) . . . .
C8 C9 C10 C11 -179.0(6) . . . .
C8 C9 C10 C12 -0.8(9) . . . .
C9 C10 C12 C13 0.9(10) . . . .
C10 C12 C13 C7 -0.3(10) . . . .
C11 C10 C12 C13 179.1(6) . . . .
C13 C7 C8 C9 0.6(8) . . . .
Cl2 C14 C15 C16 178.1(5) . . . .
Cl2 C14 C18 N4 -175.9(4) . . . .
Cl2 C14 C18 N5 4.7(7) . . . .
N5 N6 C19 C20 -177.0(5) . . . .
N6 N5 C18 N4 4.1(7) . . . .
N6 N5 C18 C14 -176.4(5) . . . .
N6 C19 C20 C21 -7.9(9) . . . .
N6 C19 C20 C25 170.2(6) . . . .
C14 C15 C16 C17 -0.1(11) . . . .
C15 C14 C18 N4 4.5(8) . . . .
C15 C14 C18 N5 -174.9(5) . . . .
C15 C16 C17 N4 0.3(12) . . . .
C17 N4 C18 N5 175.4(5) . . . .
C17 N4 C18 C14 -4.1(8) . . . .
C18 N4 C17 C16 1.8(10) . . . .
C18 N5 N6 C19 -172.6(5) . . . .
C18 C14 C15 C16 -2.3(9) . . . .
C19 C20 C21 C22 177.4(6) . . . .
C19 C20 C25 C24 -178.1(7) . . . .
C20 C21 C22 C23 0.5(11) . . . .
C21 C20 C25 C24 0.2(10) . . . .
C21 C22 C23 C24 0.2(12) . . . .
C21 C22 C23 C26 -179.0(7) . . . .
C22 C23 C24 C25 -0.7(14) . . . .
C23 C24 C25 C20 0.6(13) . . . .
C25 C20 C21 C22 -0.7(9) . . . .
C26 C23 C24 C25 178.4(8) . . . .
